data_4517639
loop_
_publ_author_name
'Li, Zhong'
'Jiang, Yuanyuan'
'Zhang, Xingwang'
'Chang, Yimin'
'Li, Shuai'
'Zhang, Xiaomin'
'Zheng, Shanmin'
'Geng, Ce'
'Men, Ping'
'Ma, Li'
'Yang, Ying'
'Gao, Zhengquan'
'Tang, Ya-Jie'
'Li, Shengying'

_publ_section_title
;
 Fragrant Venezuelaenes A and B with A 5--5--6--7 Tetracyclic Skeleton:
 Discovery, Biosynthesis, and Mechanisms of Central Catalysts
;
_journal_issue 10
_journal_name_full 'ACS Catalysis'
_journal_page_first 5846
_journal_page_last 5851
_journal_paper_doi 10.1021/acscatal.0c01575
_journal_volume 10
_journal_year 2020
_chemical_absolute_configuration rm
_chemical_formula_sum 'C20 H32'
_chemical_formula_weight 272.45
_space_group_crystal_system orthorhombic
_space_group_IT_number 18
_space_group_name_Hall 'P 2 2ab'
_space_group_name_H-M_alt 'P 21 21 2'
_atom_sites_solution_hydrogens geom
_audit_creation_method SHELXL-2018/3
_cell_angle_alpha 90
_cell_angle_beta 90
_cell_angle_gamma 90
_cell_formula_units_Z 4
_cell_length_a 13.5688(14)
_cell_length_b 11.1801(10)
_cell_length_c 11.1208(10)
_cell_measurement_reflns_used 2356
_cell_measurement_temperature 293(2)
_cell_measurement_theta_max 67.2590
_cell_measurement_theta_min 3.9990
_cell_volume 1687.0(3)
_computing_cell_refinement 'CrysAlisPro 1.171.39.35c (Rigaku OD, 2017)'
_computing_data_collection 'CrysAlisPro 1.171.39.35c (Rigaku OD, 2017)'
_computing_data_reduction 'CrysAlisPro 1.171.39.35c (Rigaku OD, 2017)'
_computing_structure_refinement 'SHELXL-2018/3 (Sheldrick, 2018)'
_computing_structure_solution 'SHELXL-2018/3 (Sheldrick, 2018)'
_diffrn_ambient_temperature 293(2)
_diffrn_measured_fraction_theta_full 1.000
_diffrn_measured_fraction_theta_max 1.000
_diffrn_measurement_device_type 'Xcalibur, Eos, Gemini'
_diffrn_radiation_type CuK\a
_diffrn_radiation_wavelength 1.54184
_diffrn_reflns_av_R_equivalents 0.0646
_diffrn_reflns_av_unetI/netI 0.0532
_diffrn_reflns_Laue_measured_fraction_full 1.000
_diffrn_reflns_Laue_measured_fraction_max 1.000
_diffrn_reflns_limit_h_max 16
_diffrn_reflns_limit_h_min -16
_diffrn_reflns_limit_k_max 13
_diffrn_reflns_limit_k_min -8
_diffrn_reflns_limit_l_max 13
_diffrn_reflns_limit_l_min -12
_diffrn_reflns_number 12587
_diffrn_reflns_point_group_measured_fraction_full 1.000
_diffrn_reflns_point_group_measured_fraction_max 1.000
_diffrn_reflns_theta_full 67.242
_diffrn_reflns_theta_max 67.242
_diffrn_reflns_theta_min 3.975
_diffrn_source 'fine-focus sealed X-ray tube'
_exptl_absorpt_coefficient_mu 0.431
_exptl_absorpt_correction_T_max 1.00000
_exptl_absorpt_correction_T_min 0.62091
_exptl_absorpt_correction_type multi-scan
_exptl_absorpt_process_details sadabs
_exptl_crystal_colour white
_exptl_crystal_density_diffrn 1.073
_exptl_crystal_description block
_exptl_crystal_F_000 608
_exptl_crystal_size_max 0.120
_exptl_crystal_size_mid 0.110
_exptl_crystal_size_min 0.110
_refine_diff_density_max 0.185
_refine_diff_density_min -0.135
_refine_diff_density_rms 0.035
_refine_ls_abs_structure_details
;
 Flack x determined using 680 quotients [(I+)-(I-)]/[(I+)+(I-)]
 (Parsons, Flack and Wagner, Acta Cryst. B69 (2013) 249-259).
;
_refine_ls_abs_structure_Flack 0.0(10)
_refine_ls_extinction_coef 0.034(2)
_refine_ls_extinction_expression Fc^*^=kFc[1+0.001xFc^2^\l^3^/sin(2\q)]^-1/4^
_refine_ls_extinction_method 'SHELXL-2018/3 (Sheldrick 2018)'
_refine_ls_goodness_of_fit_ref 1.026
_refine_ls_hydrogen_treatment constr
_refine_ls_matrix_type full
_refine_ls_number_parameters 187
_refine_ls_number_reflns 3021
_refine_ls_number_restraints 0
_refine_ls_restrained_S_all 1.026
_refine_ls_R_factor_all 0.0756
_refine_ls_R_factor_gt 0.0530
_refine_ls_shift/su_max 0.000
_refine_ls_shift/su_mean 0.000
_refine_ls_structure_factor_coef Fsqd
_refine_ls_weighting_details 'w=1/[\s^2^(Fo^2^)+(0.0713P)^2^] where P=(Fo^2^+2Fc^2^)/3'
_refine_ls_weighting_scheme calc
_refine_ls_wR_factor_gt 0.1274
_refine_ls_wR_factor_ref 0.1488
_reflns_Friedel_coverage 0.732
_reflns_Friedel_fraction_full 1.000
_reflns_Friedel_fraction_max 1.000
_reflns_number_gt 2173
_reflns_number_total 3021
_reflns_threshold_expression 'I > 2\s(I)'
_cod_data_source_file cs0c01575_si_002.cif
_cod_data_source_block exp_10163
_cod_depositor_comments
;Adding full bibliography for 4517639.cif.

 Adding full bibliography for 4517639.cif.
;
_cod_database_code 4517639
_shelx_shelxl_version_number 2018/3
_shelx_space_group_comment
;
The symmetry employed for this shelxl refinement is uniquely defined
by the following loop, which should always be used as a source of
symmetry information in preference to the above space-group names.
They are only intended as comments.
;
_shelx_estimated_absorpt_t_max 0.954
_shelx_estimated_absorpt_t_min 0.950

loop_
_space_group_symop_operation_xyz
'x, y, z'
'-x, -y, z'
'x+1/2, -y+1/2, -z'
'-x+1/2, y+1/2, -z'

loop_
_atom_site_label
_atom_site_type_symbol
_atom_site_fract_x
_atom_site_fract_y
_atom_site_fract_z
_atom_site_U_iso_or_equiv
_atom_site_adp_type
_atom_site_occupancy
_atom_site_site_symmetry_order
_atom_site_calc_flag
_atom_site_refinement_flags_posn
_atom_site_refinement_flags_adp
_atom_site_refinement_flags_occupancy
_atom_site_disorder_assembly
_atom_site_disorder_group
C1 C 0.6551(2) 0.6867(3) 0.1278(3) 0.0497(8) Uani 1 1 d . . . . .
H1 H 0.689486 0.763769 0.125936 0.060 Uiso 1 1 calc R U . . .
C2 C 0.5818(2) 0.6848(3) 0.0260(3) 0.0538(8) Uani 1 1 d . . . . .
H2 H 0.534451 0.620422 0.041271 0.065 Uiso 1 1 calc R U . . .
C3 C 0.6098(2) 0.6718(3) 0.2503(3) 0.0528(8) Uani 1 1 d . . . . .
H3 H 0.575858 0.594422 0.248113 0.063 Uiso 1 1 calc R U . . .
C4 C 0.7343(3) 0.5854(3) 0.1302(3) 0.0553(9) Uani 1 1 d . . . . .
H4 H 0.795823 0.617699 0.097523 0.066 Uiso 1 1 calc R U . . .
C5 C 0.6376(3) 0.6554(4) -0.0904(3) 0.0628(10) Uani 1 1 d . . . . .
H5 H 0.693003 0.711434 -0.095940 0.075 Uiso 1 1 calc R U . . .
C6 C 0.6996(3) 0.4854(3) 0.0481(3) 0.0660(10) Uani 1 1 d . . . . .
H6A H 0.639136 0.451621 0.079857 0.079 Uiso 1 1 calc R U . . .
H6B H 0.748915 0.422524 0.046733 0.079 Uiso 1 1 calc R U . . .
C7 C 0.5402(3) 0.7551(3) 0.3102(3) 0.0611(9) Uani 1 1 d . . . . .
C8 C 0.6972(3) 0.6541(3) 0.3340(3) 0.0600(9) Uani 1 1 d . . . . .
C9 C 0.4720(3) 0.8216(3) 0.2587(4) 0.0650(10) Uani 1 1 d . . . . .
C10 C 0.6814(3) 0.5295(4) -0.0810(4) 0.0714(11) Uani 1 1 d . . . . .
H10A H 0.743500 0.528130 -0.124206 0.086 Uiso 1 1 calc R U . . .
H10B H 0.637210 0.473940 -0.120636 0.086 Uiso 1 1 calc R U . . .
C11 C 0.5255(3) 0.8043(3) 0.0256(4) 0.0650(10) Uani 1 1 d . . . . .
H11A H 0.573580 0.868335 0.030168 0.078 Uiso 1 1 calc R U . . .
H11B H 0.492272 0.811660 -0.051227 0.078 Uiso 1 1 calc R U . . .
C12 C 0.7527(3) 0.5504(3) 0.2676(3) 0.0629(10) Uani 1 1 d . . . . .
C13 C 0.4489(3) 0.8247(3) 0.1251(4) 0.0670(10) Uani 1 1 d . . . . .
H13A H 0.419793 0.902411 0.109446 0.080 Uiso 1 1 calc R U . . .
H13B H 0.397280 0.766200 0.111987 0.080 Uiso 1 1 calc R U . . .
C14 C 0.7609(3) 0.7678(4) 0.3420(4) 0.0771(12) Uani 1 1 d . . . . .
H14A H 0.719617 0.835461 0.358592 0.116 Uiso 1 1 calc R U . . .
H14B H 0.794513 0.779881 0.266945 0.116 Uiso 1 1 calc R U . . .
H14C H 0.808467 0.758789 0.405265 0.116 Uiso 1 1 calc R U . . .
C15 C 0.7104(3) 0.4281(3) 0.3014(4) 0.0828(13) Uani 1 1 d . . . . .
H15A H 0.722337 0.412885 0.385069 0.124 Uiso 1 1 calc R U . . .
H15B H 0.741566 0.367195 0.253877 0.124 Uiso 1 1 calc R U . . .
H15C H 0.640714 0.427480 0.286386 0.124 Uiso 1 1 calc R U . . .
C16 C 0.3996(3) 0.8930(4) 0.3325(4) 0.0867(14) Uani 1 1 d . . . . .
H16A H 0.414468 0.883675 0.416342 0.130 Uiso 1 1 calc R U . . .
H16B H 0.333935 0.864929 0.317037 0.130 Uiso 1 1 calc R U . . .
H16C H 0.404258 0.976021 0.310997 0.130 Uiso 1 1 calc R U . . .
C17 C 0.6419(3) 0.6396(4) 0.4539(4) 0.0834(13) Uani 1 1 d . . . . .
H17A H 0.685089 0.654884 0.521740 0.100 Uiso 1 1 calc R U . . .
H17B H 0.614335 0.559876 0.461571 0.100 Uiso 1 1 calc R U . . .
C18 C 0.5589(3) 0.7361(5) 0.4453(4) 0.0873(14) Uani 1 1 d . . . . .
H18A H 0.499443 0.708349 0.484887 0.105 Uiso 1 1 calc R U . . .
H18B H 0.579869 0.810092 0.482879 0.105 Uiso 1 1 calc R U . . .
C19 C 0.8643(3) 0.5455(4) 0.2930(4) 0.0859(14) Uani 1 1 d . . . . .
H19A H 0.893435 0.481712 0.247382 0.129 Uiso 1 1 calc R U . . .
H19B H 0.875039 0.531592 0.377202 0.129 Uiso 1 1 calc R U . . .
H19C H 0.894068 0.620060 0.270326 0.129 Uiso 1 1 calc R U . . .
C20 C 0.5777(3) 0.6680(4) -0.2066(4) 0.0894(14) Uani 1 1 d . . . . .
H20A H 0.560447 0.750442 -0.218402 0.134 Uiso 1 1 calc R U . . .
H20B H 0.518832 0.620827 -0.200682 0.134 Uiso 1 1 calc R U . . .
H20C H 0.616441 0.640674 -0.273416 0.134 Uiso 1 1 calc R U . . .

loop_
_atom_site_aniso_label
_atom_site_aniso_U_11
_atom_site_aniso_U_22
_atom_site_aniso_U_33
_atom_site_aniso_U_23
_atom_site_aniso_U_13
_atom_site_aniso_U_12
C1 0.0497(19) 0.0478(17) 0.0515(18) -0.0015(15) 0.0033(15) -0.0045(14)
C2 0.055(2) 0.0576(18) 0.0484(19) 0.0009(16) 0.0053(16) -0.0075(16)
C3 0.0545(19) 0.0558(18) 0.0481(18) 0.0026(15) 0.0064(16) -0.0001(15)
C4 0.0506(19) 0.0564(18) 0.059(2) -0.0022(16) 0.0076(16) -0.0006(15)
C5 0.061(2) 0.076(2) 0.051(2) -0.0051(18) 0.0081(18) -0.0139(19)
C6 0.062(2) 0.062(2) 0.074(3) -0.0115(19) 0.003(2) 0.0038(18)
C7 0.066(2) 0.063(2) 0.054(2) -0.0030(17) 0.0067(18) 0.0034(18)
C8 0.059(2) 0.069(2) 0.052(2) 0.0030(16) -0.0016(17) 0.0029(18)
C9 0.062(2) 0.063(2) 0.069(2) -0.0075(19) 0.011(2) 0.0047(19)
C10 0.065(2) 0.082(3) 0.067(2) -0.020(2) 0.008(2) -0.006(2)
C11 0.070(2) 0.064(2) 0.062(2) 0.0068(18) 0.0001(19) 0.0014(19)
C12 0.056(2) 0.067(2) 0.066(2) 0.0047(18) -0.0028(19) 0.0058(17)
C13 0.060(2) 0.062(2) 0.079(3) 0.006(2) 0.002(2) 0.0079(18)
C14 0.076(3) 0.085(3) 0.070(3) -0.011(2) -0.015(2) 0.002(2)
C15 0.099(3) 0.066(2) 0.084(3) 0.016(2) 0.004(3) 0.013(2)
C16 0.074(3) 0.089(3) 0.097(4) -0.013(3) 0.015(3) 0.019(2)
C17 0.086(3) 0.111(3) 0.052(2) 0.010(2) 0.006(2) 0.017(3)
C18 0.087(3) 0.117(3) 0.058(3) -0.009(2) 0.010(2) 0.017(3)
C19 0.066(3) 0.104(3) 0.087(3) -0.004(3) -0.010(2) 0.016(2)
C20 0.101(3) 0.113(4) 0.055(2) -0.004(2) -0.003(2) -0.009(3)

loop_
_atom_type_symbol
_atom_type_description
_atom_type_scat_dispersion_real
_atom_type_scat_dispersion_imag
_atom_type_scat_source
C C 0.0181 0.0091 'International Tables Vol C Tables 4.2.6.8 and 6.1.1.4'
H H 0.0000 0.0000 'International Tables Vol C Tables 4.2.6.8 and 6.1.1.4'

loop_
_geom_angle_atom_site_label_1
_geom_angle_atom_site_label_2
_geom_angle_atom_site_label_3
_geom_angle
_geom_angle_site_symmetry_1
_geom_angle_site_symmetry_3
_geom_angle_publ_flag
C2 C1 C4 117.2(3) . . ?
C3 C1 C2 114.2(3) . . ?
C3 C1 C4 100.7(3) . . ?
C1 C2 C5 108.1(3) . . ?
C1 C2 C11 108.5(3) . . ?
C5 C2 C11 115.4(3) . . ?
C1 C3 C8 104.5(3) . . ?
C7 C3 C1 126.6(3) . . ?
C7 C3 C8 107.6(3) . . ?
C1 C4 C12 107.6(3) . . ?
C6 C4 C1 108.1(3) . . ?
C6 C4 C12 116.4(3) . . ?
C10 C5 C2 109.3(3) . . ?
C10 C5 C20 110.4(3) . . ?
C20 C5 C2 115.4(3) . . ?
C4 C6 C10 112.0(3) . . ?
C3 C7 C18 104.3(3) . . ?
C9 C7 C3 127.3(3) . . ?
C9 C7 C18 128.2(3) . . ?
C3 C8 C12 100.5(3) . . ?
C3 C8 C14 111.5(3) . . ?
C3 C8 C17 99.5(3) . . ?
C14 C8 C12 111.5(3) . . ?
C17 C8 C12 124.4(3) . . ?
C17 C8 C14 108.1(3) . . ?
C7 C9 C13 125.6(3) . . ?
C7 C9 C16 121.3(4) . . ?
C16 C9 C13 112.7(4) . . ?
C5 C10 C6 114.9(3) . . ?
C13 C11 C2 117.6(3) . . ?
C8 C12 C4 101.2(3) . . ?
C15 C12 C4 113.3(3) . . ?
C15 C12 C8 111.4(3) . . ?
C15 C12 C19 106.9(4) . . ?
C19 C12 C4 109.8(3) . . ?
C19 C12 C8 114.3(3) . . ?
C9 C13 C11 124.2(3) . . ?
C8 C17 C18 103.0(3) . . ?
C7 C18 C17 105.9(3) . . ?

loop_
_geom_bond_atom_site_label_1
_geom_bond_atom_site_label_2
_geom_bond_distance
_geom_bond_site_symmetry_2
_geom_bond_publ_flag
C1 C2 1.507(5) . ?
C1 C3 1.505(4) . ?
C1 C4 1.562(4) . ?
C2 C5 1.535(5) . ?
C2 C11 1.538(5) . ?
C3 C7 1.484(5) . ?
C3 C8 1.520(5) . ?
C4 C6 1.519(5) . ?
C4 C12 1.596(5) . ?
C5 C10 1.531(6) . ?
C5 C20 1.533(5) . ?
C6 C10 1.538(5) . ?
C7 C9 1.319(5) . ?
C7 C18 1.538(5) . ?
C8 C12 1.568(5) . ?
C8 C14 1.540(5) . ?
C8 C17 1.538(5) . ?
C9 C13 1.519(6) . ?
C9 C16 1.508(5) . ?
C11 C13 1.535(5) . ?
C12 C15 1.530(5) . ?
C12 C19 1.542(5) . ?
C17 C18 1.563(6) . ?
